data_4125994
loop_
_publ_author_name
'Jian, Zhongbao'
'Kehr, Gerald'
'Daniliuc, Constantin G.'
'Wibbeling, Birgit'
'Wiegand, Thomas'
'Siedow, Melanie'
'Eckert, Hellmut'
'Bursch, Markus'
'Grimme, Stefan'
'Erker, Gerhard'

_publ_section_title
;
 CO-Reduction Chemistry: Reaction of a CO-Derived Formylhydridoborate with
 Carbon Monoxide, with Carbon Dioxide, and with Dihydrogen.
;
_journal_name_full 'Journal of the American Chemical Society'
_journal_paper_doi 10.1021/jacs.7b02548
_journal_year 2017
_chemical_formula_sum 'C30 H42 O3 Zr'
_chemical_formula_weight 541.86
_chemical_name_systematic
; 
 ? 
;
_space_group_IT_number 14
_symmetry_cell_setting monoclinic
_symmetry_space_group_name_Hall '-P 2yn'
_symmetry_space_group_name_H-M 'P 1 21/n 1'
_atom_sites_solution_hydrogens geom
_atom_sites_solution_primary direct
_atom_sites_solution_secondary difmap
_audit_creation_method SHELXL-97
_cell_angle_alpha 90.00
_cell_angle_beta 94.955(1)
_cell_angle_gamma 90.00
_cell_formula_units_Z 4
_cell_length_a 9.8031(1)
_cell_length_b 18.0447(3)
_cell_length_c 15.3737(2)
_cell_measurement_reflns_used 5398
_cell_measurement_temperature 173(2)
_cell_measurement_theta_max 28.28
_cell_measurement_theta_min 4.08
_cell_volume 2709.35(6)
_computing_cell_refinement 'Collect (Nonius B.V., 1998)'
_computing_data_collection 'Collect (Nonius B.V., 1998)'
_computing_data_reduction 'Denzo-SMN (Otwinowski & Minor, 1997)'
_computing_molecular_graphics 'XP (BrukerAXS, 2000)'
_computing_publication_material 'SHELXL-97 (Sheldrick, 1997)'
_computing_structure_refinement 'SHELXL-97 (Sheldrick, 1997)'
_computing_structure_solution 'SHELXS-97 (Sheldrick, 1990)'
_diffrn_ambient_temperature 173(2)
_diffrn_measured_fraction_theta_full 0.980
_diffrn_measured_fraction_theta_max 0.980
_diffrn_measurement_device_type 'Nonius KappaCCD APEXII'
_diffrn_measurement_method '\w and \f scans'
_diffrn_radiation_monochromator 'Montel mirror'
_diffrn_radiation_source 'rotating anode Nonius FR591'
_diffrn_radiation_type MoK\a
_diffrn_radiation_wavelength 0.71073
_diffrn_reflns_av_R_equivalents 0.039
_diffrn_reflns_av_sigmaI/netI 0.0375
_diffrn_reflns_limit_h_max 13
_diffrn_reflns_limit_h_min -13
_diffrn_reflns_limit_k_max 22
_diffrn_reflns_limit_k_min -24
_diffrn_reflns_limit_l_max 20
_diffrn_reflns_limit_l_min -20
_diffrn_reflns_number 16330
_diffrn_reflns_theta_full 28.33
_diffrn_reflns_theta_max 28.33
_diffrn_reflns_theta_min 4.14
_exptl_absorpt_coefficient_mu 0.434
_exptl_absorpt_correction_T_max 0.9744
_exptl_absorpt_correction_T_min 0.9338
_exptl_absorpt_correction_type multi-scan
_exptl_absorpt_process_details 'Denzo (Otwinowski, Borek, Majewski & Minor, 2003)'
_exptl_crystal_colour colourless
_exptl_crystal_density_diffrn 1.328
_exptl_crystal_density_method 'not measured'
_exptl_crystal_description prism
_exptl_crystal_F_000 1144
_exptl_crystal_size_max 0.16
_exptl_crystal_size_mid 0.10
_exptl_crystal_size_min 0.06
_refine_diff_density_max 0.409
_refine_diff_density_min -0.459
_refine_diff_density_rms 0.070
_refine_ls_extinction_method none
_refine_ls_goodness_of_fit_ref 1.081
_refine_ls_hydrogen_treatment mixed
_refine_ls_matrix_type full
_refine_ls_number_parameters 324
_refine_ls_number_reflns 6617
_refine_ls_number_restraints 6
_refine_ls_restrained_S_all 1.083
_refine_ls_R_factor_all 0.0512
_refine_ls_R_factor_gt 0.0430
_refine_ls_shift/su_max 0.001
_refine_ls_shift/su_mean 0.000
_refine_ls_structure_factor_coef Fsqd
_refine_ls_weighting_details 'calc w=1/[\s^2^(Fo^2^)+(0.0171P)^2^+4.5666P] where P=(Fo^2^+2Fc^2^)/3'
_refine_ls_weighting_scheme calc
_refine_ls_wR_factor_gt 0.0924
_refine_ls_wR_factor_ref 0.0976
_reflns_number_gt 5772
_reflns_number_total 6617
_reflns_threshold_expression >2sigma(I)
_cod_data_source_file ja7b02548_si_002.cif
_cod_data_source_block erk8579
_cod_original_sg_symbol_H-M P21/n
_cod_database_code 4125994

loop_
_symmetry_equiv_pos_as_xyz
'x, y, z'
'-x+1/2, y+1/2, -z+1/2'
'-x, -y, -z'
'x-1/2, -y-1/2, z-1/2'

loop_
_atom_site_label
_atom_site_type_symbol
_atom_site_fract_x
_atom_site_fract_y
_atom_site_fract_z
_atom_site_U_iso_or_equiv
_atom_site_adp_type
_atom_site_occupancy
_atom_site_symmetry_multiplicity
_atom_site_calc_flag
_atom_site_refinement_flags
Zr1 Zr 0.21618(2) 0.667161(12) 0.300005(15) 0.02207(7) Uani 1 1 d .
O1 O 0.37735(18) 0.61799(10) 0.25763(12) 0.0298(4) Uani 1 1 d .
C1 C 0.1129(3) 0.54426(14) 0.24288(18) 0.0302(5) Uani 1 1 d .
C2 C 0.0754(3) 0.55255(14) 0.32897(18) 0.0303(5) Uani 1 1 d .
C3 C -0.0153(3) 0.61460(15) 0.33035(19) 0.0311(5) Uani 1 1 d .
C4 C -0.0360(3) 0.64277(15) 0.24475(19) 0.0312(5) Uani 1 1 d .
C5 C 0.0471(3) 0.60103(14) 0.19061(18) 0.0299(5) Uani 1 1 d .
C6 C 0.1979(3) 0.48201(15) 0.2123(2) 0.0395(7) Uani 1 1 d .
H6A H 0.1433 0.4364 0.2083 0.059 Uiso 1 1 calc R
H6B H 0.2784 0.4748 0.2539 0.059 Uiso 1 1 calc R
H6C H 0.2276 0.4941 0.1547 0.059 Uiso 1 1 calc R
C7 C 0.1141(3) 0.50022(17) 0.4030(2) 0.0413(7) Uani 1 1 d .
H7A H 0.0545 0.4566 0.3978 0.062 Uiso 1 1 calc R
H7B H 0.1033 0.5252 0.4586 0.062 Uiso 1 1 calc R
H7C H 0.2096 0.4848 0.4010 0.062 Uiso 1 1 calc R
C8 C -0.0878(3) 0.63896(19) 0.4081(2) 0.0441(7) Uani 1 1 d .
H8A H -0.1206 0.6899 0.3991 0.066 Uiso 1 1 calc R
H8B H -0.0242 0.6367 0.4608 0.066 Uiso 1 1 calc R
H8C H -0.1659 0.6061 0.4148 0.066 Uiso 1 1 calc R
C9 C -0.1516(3) 0.69256(17) 0.2108(2) 0.0413(7) Uani 1 1 d .
H9A H -0.2273 0.6624 0.1844 0.062 Uiso 1 1 calc R
H9B H -0.1196 0.7261 0.1667 0.062 Uiso 1 1 calc R
H9C H -0.1831 0.7216 0.2590 0.062 Uiso 1 1 calc R
C10 C 0.0387(3) 0.60608(18) 0.09280(19) 0.0415(7) Uani 1 1 d .
H10A H 0.1004 0.5695 0.0701 0.062 Uiso 1 1 calc R
H10B H 0.0655 0.6559 0.0756 0.062 Uiso 1 1 calc R
H10C H -0.0555 0.5961 0.0689 0.062 Uiso 1 1 calc R
C11 C 0.2076(3) 0.79043(14) 0.2169(2) 0.0362(6) Uani 1 1 d .
C12 C 0.1406(3) 0.80336(14) 0.2946(2) 0.0367(6) Uani 1 1 d .
C13 C 0.2378(3) 0.79614(15) 0.3662(2) 0.0342(6) Uani 1 1 d .
C14 C 0.3655(3) 0.77965(14) 0.33437(18) 0.0310(5) Uani 1 1 d .
C15 C 0.3485(3) 0.77848(13) 0.24260(18) 0.0300(5) Uani 1 1 d .
C16 C 0.1472(4) 0.8040(2) 0.1252(2) 0.0565(9) Uani 1 1 d .
H16A H 0.1582 0.8563 0.1103 0.085 Uiso 1 1 calc R
H16B H 0.0496 0.7913 0.1206 0.085 Uiso 1 1 calc R
H16C H 0.1944 0.7731 0.0848 0.085 Uiso 1 1 calc R
C17 C 0.0013(3) 0.83760(18) 0.3008(3) 0.0582(10) Uani 1 1 d .
H17A H -0.0467 0.8109 0.3445 0.087 Uiso 1 1 calc R
H17B H -0.0518 0.8345 0.2440 0.087 Uiso 1 1 calc R
H17C H 0.0121 0.8897 0.3181 0.087 Uiso 1 1 calc R
C18 C 0.2134(4) 0.81170(19) 0.4595(2) 0.0522(9) Uani 1 1 d .
H18A H 0.2073 0.8653 0.4683 0.078 Uiso 1 1 calc R
H18B H 0.2895 0.7917 0.4980 0.078 Uiso 1 1 calc R
H18C H 0.1277 0.7882 0.4731 0.078 Uiso 1 1 calc R
C19 C 0.4992(3) 0.76853(18) 0.3887(2) 0.0431(7) Uani 1 1 d .
H19A H 0.5617 0.7399 0.3553 0.065 Uiso 1 1 calc R
H19B H 0.4827 0.7415 0.4421 0.065 Uiso 1 1 calc R
H19C H 0.5400 0.8169 0.4041 0.065 Uiso 1 1 calc R
C20 C 0.4626(3) 0.77287(18) 0.1843(2) 0.0446(7) Uani 1 1 d .
H20A H 0.5199 0.8173 0.1910 0.067 Uiso 1 1 calc R
H20B H 0.4244 0.7686 0.1235 0.067 Uiso 1 1 calc R
H20C H 0.5182 0.7290 0.2003 0.067 Uiso 1 1 calc R
C21 C 0.4849(3) 0.57879(13) 0.23289(18) 0.0280(5) Uani 1 1 d .
C22 C 0.5740(3) 0.54405(14) 0.29689(19) 0.0306(5) Uani 1 1 d .
C23 C 0.6832(3) 0.50251(15) 0.2706(2) 0.0364(6) Uani 1 1 d .
H23 H 0.7440 0.4793 0.3138 0.044 Uiso 1 1 calc R
C24 C 0.7059(3) 0.49406(15) 0.1830(2) 0.0372(6) Uani 1 1 d .
C25 C 0.6176(3) 0.52988(15) 0.1216(2) 0.0367(6) Uani 1 1 d .
H25 H 0.6334 0.5258 0.0617 0.044 Uiso 1 1 calc R
C26 C 0.5064(3) 0.57182(15) 0.14415(19) 0.0327(6) Uani 1 1 d .
C27 C 0.5481(3) 0.55018(18) 0.3915(2) 0.0410(7) Uani 1 1 d .
H27A H 0.6207 0.5242 0.4273 0.062 Uiso 1 1 calc R
H27B H 0.4594 0.5278 0.4005 0.062 Uiso 1 1 calc R
H27C H 0.5475 0.6025 0.4084 0.062 Uiso 1 1 calc R
C28 C 0.8183(3) 0.44417(18) 0.1565(3) 0.0524(9) Uani 1 1 d .
H28A H 0.8905 0.4406 0.2046 0.079 Uiso 1 1 calc R
H28B H 0.8567 0.4647 0.1049 0.079 Uiso 1 1 calc R
H28C H 0.7810 0.3947 0.1428 0.079 Uiso 1 1 calc R
C29 C 0.4105(3) 0.60640(19) 0.0738(2) 0.0446(7) Uani 1 1 d .
H29A H 0.4638 0.6292 0.0298 0.067 Uiso 1 1 calc R
H29B H 0.3550 0.6444 0.0996 0.067 Uiso 1 1 calc R
H29C H 0.3504 0.5681 0.0463 0.067 Uiso 1 1 calc R
C31 C 0.2794(4) 0.63430(19) 0.5130(2) 0.0432(7) Uani 1 1 d .
H31 H 0.370(4) 0.615(2) 0.532(2) 0.049(10) Uiso 1 1 d .
O2 O 0.2638(2) 0.64830(11) 0.43084(12) 0.0352(4) Uani 1 1 d .
O3 O 0.1972(3) 0.64203(19) 0.56529(17) 0.0783(9) Uani 1 1 d U

loop_
_atom_site_aniso_label
_atom_site_aniso_U_11
_atom_site_aniso_U_22
_atom_site_aniso_U_33
_atom_site_aniso_U_23
_atom_site_aniso_U_13
_atom_site_aniso_U_12
Zr1 0.02170(11) 0.01899(11) 0.02541(12) 0.00021(9) 0.00139(8) 0.00084(9)
O1 0.0260(9) 0.0273(9) 0.0365(10) -0.0014(8) 0.0051(7) 0.0044(7)
C1 0.0293(13) 0.0234(12) 0.0377(14) -0.0020(11) 0.0014(11) -0.0045(10)
C2 0.0257(12) 0.0254(12) 0.0396(15) 0.0064(11) 0.0011(10) -0.0051(10)
C3 0.0234(12) 0.0295(13) 0.0405(15) 0.0020(11) 0.0036(10) -0.0042(10)
C4 0.0262(12) 0.0267(12) 0.0399(15) 0.0013(11) -0.0016(11) -0.0021(10)
C5 0.0279(12) 0.0254(12) 0.0357(14) -0.0006(11) -0.0012(10) -0.0039(10)
C6 0.0392(15) 0.0251(13) 0.0545(18) -0.0056(12) 0.0058(13) 0.0016(11)
C7 0.0425(16) 0.0347(14) 0.0470(17) 0.0138(13) 0.0053(13) -0.0053(13)
C8 0.0346(15) 0.0535(18) 0.0459(18) 0.0027(15) 0.0126(13) 0.0017(14)
C9 0.0296(14) 0.0349(14) 0.0573(19) 0.0012(14) -0.0078(13) 0.0043(12)
C10 0.0425(16) 0.0430(16) 0.0378(16) -0.0037(13) -0.0032(12) -0.0029(13)
C11 0.0434(15) 0.0197(12) 0.0439(16) 0.0058(11) -0.0055(12) -0.0040(11)
C12 0.0337(14) 0.0187(11) 0.0573(18) -0.0008(12) 0.0010(13) 0.0037(10)
C13 0.0368(14) 0.0229(12) 0.0436(16) -0.0069(11) 0.0066(12) -0.0011(11)
C14 0.0318(13) 0.0227(11) 0.0380(14) -0.0007(11) 0.0005(11) -0.0042(10)
C15 0.0351(13) 0.0194(11) 0.0355(14) 0.0018(10) 0.0034(11) -0.0039(10)
C16 0.071(2) 0.0429(18) 0.051(2) 0.0160(16) -0.0191(17) -0.0109(17)
C17 0.0399(17) 0.0328(16) 0.101(3) -0.0121(18) 0.0006(18) 0.0106(14)
C18 0.061(2) 0.0430(17) 0.055(2) -0.0222(16) 0.0184(17) -0.0073(16)
C19 0.0377(15) 0.0433(17) 0.0466(17) 0.0006(14) -0.0053(13) -0.0084(13)
C20 0.0506(18) 0.0383(16) 0.0472(18) 0.0009(14) 0.0174(15) -0.0109(14)
C21 0.0238(11) 0.0209(11) 0.0400(14) -0.0035(10) 0.0065(10) -0.0007(9)
C22 0.0258(12) 0.0234(12) 0.0429(15) 0.0006(11) 0.0042(11) -0.0016(10)
C23 0.0281(13) 0.0224(12) 0.0583(18) -0.0006(12) 0.0018(12) 0.0013(10)
C24 0.0235(12) 0.0260(12) 0.0632(19) -0.0099(13) 0.0102(12) -0.0034(10)
C25 0.0331(14) 0.0299(13) 0.0488(17) -0.0123(12) 0.0136(12) -0.0064(11)
C26 0.0315(13) 0.0276(13) 0.0395(15) -0.0038(11) 0.0060(11) -0.0022(11)
C27 0.0366(15) 0.0432(16) 0.0429(17) 0.0077(13) 0.0013(12) 0.0079(13)
C28 0.0333(15) 0.0382(16) 0.088(3) -0.0172(17) 0.0166(16) 0.0008(13)
C29 0.0472(17) 0.0500(18) 0.0370(16) -0.0025(14) 0.0063(13) 0.0042(15)
C31 0.0528(19) 0.0445(17) 0.0316(15) 0.0007(13) 0.0001(13) 0.0041(15)
O2 0.0413(11) 0.0350(10) 0.0289(10) 0.0001(8) 0.0007(8) -0.0039(8)
O3 0.099(2) 0.097(2) 0.0428(14) 0.0068(15) 0.0292(15) 0.0222(19)

loop_
_atom_type_symbol
_atom_type_description
_atom_type_scat_dispersion_real
_atom_type_scat_dispersion_imag
_atom_type_scat_source
C C 0.0033 0.0016 'International Tables Vol C Tables 4.2.6.8 and 6.1.1.4'
H H 0.0000 0.0000 'International Tables Vol C Tables 4.2.6.8 and 6.1.1.4'
O O 0.0106 0.0060 'International Tables Vol C Tables 4.2.6.8 and 6.1.1.4'
Zr Zr -2.9673 0.5597 'International Tables Vol C Tables 4.2.6.8 and 6.1.1.4'

loop_
_geom_angle_atom_site_label_1
_geom_angle_atom_site_label_2
_geom_angle_atom_site_label_3
_geom_angle
O1 Zr1 O2 97.37(8)
O1 Zr1 C14 87.96(8)
O2 Zr1 C14 81.38(8)
O1 Zr1 C3 130.31(8)
O2 Zr1 C3 83.64(8)
C14 Zr1 C3 140.43(9)
O1 Zr1 C13 120.20(8)
O2 Zr1 C13 75.86(9)
C14 Zr1 C13 32.37(9)
C3 Zr1 C13 108.27(9)
O1 Zr1 C2 98.86(8)
O2 Zr1 C2 76.99(8)
C14 Zr1 C2 157.96(9)
C3 Zr1 C2 32.68(8)
C13 Zr1 C2 134.54(9)
O1 Zr1 C5 93.74(8)
O2 Zr1 C5 130.34(8)
C14 Zr1 C5 147.46(9)
C3 Zr1 C5 53.62(9)
C13 Zr1 C5 135.94(9)
C2 Zr1 C5 53.48(9)
O1 Zr1 C1 78.54(8)
O2 Zr1 C1 104.00(8)
C14 Zr1 C1 165.95(9)
C3 Zr1 C1 53.61(9)
C13 Zr1 C1 161.25(9)
C2 Zr1 C1 32.09(9)
C5 Zr1 C1 32.28(8)
O1 Zr1 C11 102.63(9)
O2 Zr1 C11 128.82(9)
C14 Zr1 C11 53.23(9)
C3 Zr1 C11 115.12(9)
C13 Zr1 C11 53.32(9)
C2 Zr1 C11 142.85(9)
C5 Zr1 C11 94.93(9)
C1 Zr1 C11 125.85(9)
O1 Zr1 C12 131.13(9)
O2 Zr1 C12 103.35(9)
C14 Zr1 C12 53.04(9)
C3 Zr1 C12 95.96(9)
C13 Zr1 C12 31.76(9)
C2 Zr1 C12 128.63(9)
C5 Zr1 C12 104.91(9)
C1 Zr1 C12 135.54(9)
C11 Zr1 C12 32.40(10)
O1 Zr1 C4 125.92(8)
O2 Zr1 C4 115.10(8)
C14 Zr1 C4 136.50(9)
C3 Zr1 C4 31.93(9)
C13 Zr1 C4 109.40(9)
C2 Zr1 C4 53.21(8)
C5 Zr1 C4 32.30(8)
C1 Zr1 C4 53.18(8)
C11 Zr1 C4 89.70(9)
C12 Zr1 C4 83.52(9)
O1 Zr1 C15 78.29(8)
O2 Zr1 C15 112.62(8)
C14 Zr1 C15 31.87(8)
C3 Zr1 C15 146.61(9)
C13 Zr1 C15 53.03(9)
C2 Zr1 C15 170.17(9)
C5 Zr1 C15 117.02(9)
C1 Zr1 C15 138.61(9)
C11 Zr1 C15 32.00(9)
C12 Zr1 C15 52.93(9)
C4 Zr1 C15 120.95(9)
C21 O1 Zr1 174.75(17)
C2 C1 C5 108.1(2)
C2 C1 C6 124.8(3)
C5 C1 C6 126.9(3)
C2 C1 Zr1 73.39(15)
C5 C1 Zr1 73.54(14)
C6 C1 Zr1 122.87(18)
C1 C2 C3 108.0(2)
C1 C2 C7 125.1(3)
C3 C2 C7 126.6(3)
C1 C2 Zr1 74.53(14)
C3 C2 Zr1 73.38(14)
C7 C2 Zr1 122.54(18)
C4 C3 C2 107.9(2)
C4 C3 C8 126.5(3)
C2 C3 C8 125.2(3)
C4 C3 Zr1 75.67(15)
C2 C3 Zr1 73.94(14)
C8 C3 Zr1 121.79(19)
C3 C4 C5 108.1(2)
C3 C4 C9 125.7(3)
C5 C4 C9 124.3(3)
C3 C4 Zr1 72.40(15)
C5 C4 Zr1 72.77(15)
C9 C4 Zr1 133.15(19)
C1 C5 C4 107.7(2)
C1 C5 C10 126.3(3)
C4 C5 C10 124.5(2)
C1 C5 Zr1 74.17(15)
C4 C5 Zr1 74.93(15)
C10 C5 Zr1 127.42(18)
C1 C6 H6A 109.5
C1 C6 H6B 109.5
H6A C6 H6B 109.5
C1 C6 H6C 109.5
H6A C6 H6C 109.5
H6B C6 H6C 109.5
C2 C7 H7A 109.5
C2 C7 H7B 109.5
H7A C7 H7B 109.5
C2 C7 H7C 109.5
H7A C7 H7C 109.5
H7B C7 H7C 109.5
C3 C8 H8A 109.5
C3 C8 H8B 109.5
H8A C8 H8B 109.5
C3 C8 H8C 109.5
H8A C8 H8C 109.5
H8B C8 H8C 109.5
C4 C9 H9A 109.5
C4 C9 H9B 109.5
H9A C9 H9B 109.5
C4 C9 H9C 109.5
H9A C9 H9C 109.5
H9B C9 H9C 109.5
C5 C10 H10A 109.5
C5 C10 H10B 109.5
H10A C10 H10B 109.5
C5 C10 H10C 109.5
H10A C10 H10C 109.5
H10B C10 H10C 109.5
C15 C11 C12 107.4(2)
C15 C11 C16 125.5(3)
C12 C11 C16 125.8(3)
C15 C11 Zr1 74.96(15)
C12 C11 Zr1 73.93(15)
C16 C11 Zr1 127.0(2)
C13 C12 C11 108.1(2)
C13 C12 C17 123.2(3)
C11 C12 C17 127.1(3)
C13 C12 Zr1 73.15(15)
C11 C12 Zr1 73.67(15)
C17 C12 Zr1 130.5(2)
C12 C13 C14 108.1(3)
C12 C13 C18 125.5(3)
C14 C13 C18 126.0(3)
C12 C13 Zr1 75.09(16)
C14 C13 Zr1 73.42(15)
C18 C13 Zr1 122.6(2)
C15 C14 C13 108.6(2)
C15 C14 C19 125.2(3)
C13 C14 C19 126.2(3)
C15 C14 Zr1 76.26(15)
C13 C14 Zr1 74.21(15)
C19 C14 Zr1 117.95(18)
C14 C15 C11 107.7(2)
C14 C15 C20 124.9(3)
C11 C15 C20 127.1(3)
C14 C15 Zr1 71.87(14)
C11 C15 Zr1 73.04(15)
C20 C15 Zr1 125.08(18)
C11 C16 H16A 109.5
C11 C16 H16B 109.5
H16A C16 H16B 109.5
C11 C16 H16C 109.5
H16A C16 H16C 109.5
H16B C16 H16C 109.5
C12 C17 H17A 109.5
C12 C17 H17B 109.5
H17A C17 H17B 109.5
C12 C17 H17C 109.5
H17A C17 H17C 109.5
H17B C17 H17C 109.5
C13 C18 H18A 109.5
C13 C18 H18B 109.5
H18A C18 H18B 109.5
C13 C18 H18C 109.5
H18A C18 H18C 109.5
H18B C18 H18C 109.5
C14 C19 H19A 109.5
C14 C19 H19B 109.5
H19A C19 H19B 109.5
C14 C19 H19C 109.5
H19A C19 H19C 109.5
H19B C19 H19C 109.5
C15 C20 H20A 109.5
C15 C20 H20B 109.5
H20A C20 H20B 109.5
C15 C20 H20C 109.5
H20A C20 H20C 109.5
H20B C20 H20C 109.5
O1 C21 C26 120.4(2)
O1 C21 C22 119.3(2)
C26 C21 C22 120.3(2)
C23 C22 C21 118.9(3)
C23 C22 C27 121.2(3)
C21 C22 C27 119.9(2)
C24 C23 C22 121.9(3)
C24 C23 H23 119.0
C22 C23 H23 119.0
C25 C24 C23 117.8(2)
C25 C24 C28 121.6(3)
C23 C24 C28 120.5(3)
C24 C25 C26 122.6(3)
C24 C25 H25 118.7
C26 C25 H25 118.7
C25 C26 C21 118.4(3)
C25 C26 C29 119.9(3)
C21 C26 C29 121.6(2)
C22 C27 H27A 109.5
C22 C27 H27B 109.5
H27A C27 H27B 109.5
C22 C27 H27C 109.5
H27A C27 H27C 109.5
H27B C27 H27C 109.5
C24 C28 H28A 109.5
C24 C28 H28B 109.5
H28A C28 H28B 109.5
C24 C28 H28C 109.5
H28A C28 H28C 109.5
H28B C28 H28C 109.5
C26 C29 H29A 109.5
C26 C29 H29B 109.5
H29A C29 H29B 109.5
C26 C29 H29C 109.5
H29A C29 H29C 109.5
H29B C29 H29C 109.5
O3 C31 O2 127.5(3)
O3 C31 H31 120(2)
O2 C31 H31 113(2)
C31 O2 Zr1 173.5(2)

loop_
_geom_bond_atom_site_label_1
_geom_bond_atom_site_label_2
_geom_bond_distance
Zr1 O1 1.9713(17)
Zr1 O2 2.0536(19)
Zr1 C14 2.531(3)
Zr1 C3 2.539(2)
Zr1 C13 2.541(3)
Zr1 C2 2.547(2)
Zr1 C5 2.553(3)
Zr1 C1 2.561(3)
Zr1 C11 2.563(3)
Zr1 C12 2.566(3)
Zr1 C4 2.581(3)
Zr1 C15 2.587(2)
O1 C21 1.351(3)
C1 C2 1.412(4)
C1 C5 1.422(4)
C1 C6 1.498(4)
C2 C3 1.431(4)
C2 C7 1.502(4)
C3 C4 1.409(4)
C3 C8 1.508(4)
C4 C5 1.428(4)
C4 C9 1.504(4)
C5 C10 1.502(4)
C6 H6A 0.9800
C6 H6B 0.9800
C6 H6C 0.9800
C7 H7A 0.9800
C7 H7B 0.9800
C7 H7C 0.9800
C8 H8A 0.9800
C8 H8B 0.9800
C8 H8C 0.9800
C9 H9A 0.9800
C9 H9B 0.9800
C9 H9C 0.9800
C10 H10A 0.9800
C10 H10B 0.9800
C10 H10C 0.9800
C11 C15 1.420(4)
C11 C12 1.431(4)
C11 C16 1.502(4)
C12 C13 1.398(4)
C12 C17 1.509(4)
C13 C14 1.414(4)
C13 C18 1.501(4)
C14 C15 1.406(4)
C14 C19 1.506(4)
C15 C20 1.496(4)
C16 H16A 0.9800
C16 H16B 0.9800
C16 H16C 0.9800
C17 H17A 0.9800
C17 H17B 0.9800
C17 H17C 0.9800
C18 H18A 0.9800
C18 H18B 0.9800
C18 H18C 0.9800
C19 H19A 0.9800
C19 H19B 0.9800
C19 H19C 0.9800
C20 H20A 0.9800
C20 H20B 0.9800
C20 H20C 0.9800
C21 C26 1.404(4)
C21 C22 1.406(4)
C22 C23 1.395(4)
C22 C27 1.502(4)
C23 C24 1.393(4)
C23 H23 0.9500
C24 C25 1.384(4)
C24 C28 1.506(4)
C25 C26 1.395(4)
C25 H25 0.9500
C26 C29 1.506(4)
C27 H27A 0.9800
C27 H27B 0.9800
C27 H27C 0.9800
C28 H28A 0.9800
C28 H28B 0.9800
C28 H28C 0.9800
C29 H29A 0.9800
C29 H29B 0.9800
C29 H29C 0.9800
C31 O3 1.194(4)
C31 O2 1.285(3)
C31 H31 0.97(3)

loop_
_geom_torsion_atom_site_label_1
_geom_torsion_atom_site_label_2
_geom_torsion_atom_site_label_3
_geom_torsion_atom_site_label_4
_geom_torsion
O2 Zr1 O1 C21 52(2)
C14 Zr1 O1 C21 133(2)
C3 Zr1 O1 C21 -36(2)
C13 Zr1 O1 C21 130(2)
C2 Zr1 O1 C21 -26(2)
C5 Zr1 O1 C21 -79(2)
C1 Zr1 O1 C21 -51(2)
C11 Zr1 O1 C21 -175(2)
C12 Zr1 O1 C21 167.2(19)
C4 Zr1 O1 C21 -76(2)
C15 Zr1 O1 C21 164(2)
O1 Zr1 C1 C2 128.27(16)
O2 Zr1 C1 C2 33.43(16)
C14 Zr1 C1 C2 144.6(3)
C3 Zr1 C1 C2 -37.56(15)
C13 Zr1 C1 C2 -53.8(3)
C5 Zr1 C1 C2 -115.3(2)
C11 Zr1 C1 C2 -134.33(16)
C12 Zr1 C1 C2 -93.01(19)
C4 Zr1 C1 C2 -77.63(17)
C15 Zr1 C1 C2 -174.64(15)
O1 Zr1 C1 C5 -116.47(16)
O2 Zr1 C1 C5 148.70(15)
C14 Zr1 C1 C5 -100.2(4)
C3 Zr1 C1 C5 77.71(17)
C13 Zr1 C1 C5 61.5(3)
C2 Zr1 C1 C5 115.3(2)
C11 Zr1 C1 C5 -19.1(2)
C12 Zr1 C1 C5 22.3(2)
C4 Zr1 C1 C5 37.63(15)
C15 Zr1 C1 C5 -59.4(2)
O1 Zr1 C1 C6 7.2(2)
O2 Zr1 C1 C6 -87.6(2)
C14 Zr1 C1 C6 23.5(5)
C3 Zr1 C1 C6 -158.6(3)
C13 Zr1 C1 C6 -174.8(3)
C2 Zr1 C1 C6 -121.1(3)
C5 Zr1 C1 C6 123.7(3)
C11 Zr1 C1 C6 104.6(2)
C12 Zr1 C1 C6 145.9(2)
C4 Zr1 C1 C6 161.3(3)
C15 Zr1 C1 C6 64.3(3)
C5 C1 C2 C3 0.4(3)
C6 C1 C2 C3 -174.9(2)
Zr1 C1 C2 C3 66.29(18)
C5 C1 C2 C7 174.9(2)
C6 C1 C2 C7 -0.3(4)
Zr1 C1 C2 C7 -119.2(3)
C5 C1 C2 Zr1 -65.87(18)
C6 C1 C2 Zr1 118.8(3)
O1 Zr1 C2 C1 -51.14(16)
O2 Zr1 C2 C1 -146.72(16)
C14 Zr1 C2 C1 -158.0(2)
C3 Zr1 C2 C1 114.7(2)
C13 Zr1 C2 C1 158.67(15)
C5 Zr1 C2 C1 36.95(15)
C11 Zr1 C2 C1 73.8(2)
C12 Zr1 C2 C1 116.46(17)
C4 Zr1 C2 C1 77.52(17)
C15 Zr1 C2 C1 21.2(6)
O1 Zr1 C2 C3 -165.82(16)
O2 Zr1 C2 C3 98.60(17)
C14 Zr1 C2 C3 87.4(3)
C13 Zr1 C2 C3 44.0(2)
C5 Zr1 C2 C3 -77.73(17)
C1 Zr1 C2 C3 -114.7(2)
C11 Zr1 C2 C3 -40.9(2)
C12 Zr1 C2 C3 1.8(2)
C4 Zr1 C2 C3 -37.16(16)
C15 Zr1 C2 C3 -93.5(5)
O1 Zr1 C2 C7 70.9(2)
O2 Zr1 C2 C7 -24.7(2)
C14 Zr1 C2 C7 -35.9(4)
C3 Zr1 C2 C7 -123.3(3)
C13 Zr1 C2 C7 -79.3(3)
C5 Zr1 C2 C7 159.0(3)
C1 Zr1 C2 C7 122.1(3)
C11 Zr1 C2 C7 -164.2(2)
C12 Zr1 C2 C7 -121.5(2)
C4 Zr1 C2 C7 -160.4(3)
C15 Zr1 C2 C7 143.3(4)
C1 C2 C3 C4 1.6(3)
C7 C2 C3 C4 -172.8(3)
Zr1 C2 C3 C4 68.66(18)
C1 C2 C3 C8 175.1(3)
C7 C2 C3 C8 0.6(4)
Zr1 C2 C3 C8 -117.9(3)
C1 C2 C3 Zr1 -67.05(18)
C7 C2 C3 Zr1 118.5(3)
O1 Zr1 C3 C4 -95.34(17)
O2 Zr1 C3 C4 170.38(17)
C14 Zr1 C3 C4 102.20(19)
C13 Zr1 C3 C4 97.57(17)
C2 Zr1 C3 C4 -113.8(2)
C5 Zr1 C3 C4 -36.60(15)
C1 Zr1 C3 C4 -77.00(17)
C11 Zr1 C3 C4 40.26(18)
C12 Zr1 C3 C4 67.55(17)
C15 Zr1 C3 C4 48.1(2)
O1 Zr1 C3 C2 18.5(2)
O2 Zr1 C3 C2 -75.78(17)
C14 Zr1 C3 C2 -143.96(17)
C13 Zr1 C3 C2 -148.58(16)
C5 Zr1 C3 C2 77.25(17)
C1 Zr1 C3 C2 36.84(16)
C11 Zr1 C3 C2 154.11(16)
C12 Zr1 C3 C2 -178.60(17)
C4 Zr1 C3 C2 113.8(2)
C15 Zr1 C3 C2 161.96(16)
O1 Zr1 C3 C8 140.3(2)
O2 Zr1 C3 C8 46.0(2)
C14 Zr1 C3 C8 -22.2(3)
C13 Zr1 C3 C8 -26.8(2)
C2 Zr1 C3 C8 121.8(3)
C5 Zr1 C3 C8 -161.0(3)
C1 Zr1 C3 C8 158.6(3)
C11 Zr1 C3 C8 -84.1(2)
C12 Zr1 C3 C8 -56.8(2)
C4 Zr1 C3 C8 -124.4(3)
C15 Zr1 C3 C8 -76.3(3)
C2 C3 C4 C5 -3.0(3)
C8 C3 C4 C5 -176.3(3)
Zr1 C3 C4 C5 64.49(18)
C2 C3 C4 C9 161.5(3)
C8 C3 C4 C9 -11.8(4)
Zr1 C3 C4 C9 -131.0(3)
C2 C3 C4 Zr1 -67.49(17)
C8 C3 C4 Zr1 119.2(3)
O1 Zr1 C4 C3 110.37(17)
O2 Zr1 C4 C3 -10.57(18)
C14 Zr1 C4 C3 -115.24(17)
C13 Zr1 C4 C3 -93.62(17)
C2 Zr1 C4 C3 38.08(15)
C5 Zr1 C4 C3 116.1(2)
C1 Zr1 C4 C3 78.46(17)
C11 Zr1 C4 C3 -144.19(17)
C12 Zr1 C4 C3 -112.31(17)
C15 Zr1 C4 C3 -151.46(15)
O1 Zr1 C4 C5 -5.70(19)
O2 Zr1 C4 C5 -126.65(15)
C14 Zr1 C4 C5 128.69(16)
C3 Zr1 C4 C5 -116.1(2)
C13 Zr1 C4 C5 150.31(15)
C2 Zr1 C4 C5 -78.00(17)
C1 Zr1 C4 C5 -37.61(15)
C11 Zr1 C4 C5 99.74(16)
C12 Zr1 C4 C5 131.61(17)
C15 Zr1 C4 C5 92.46(16)
O1 Zr1 C4 C9 -126.8(3)
O2 Zr1 C4 C9 112.2(3)
C14 Zr1 C4 C9 7.6(3)
C3 Zr1 C4 C9 122.8(4)
C13 Zr1 C4 C9 29.2(3)
C2 Zr1 C4 C9 160.9(3)
C5 Zr1 C4 C9 -121.1(3)
C1 Zr1 C4 C9 -158.7(3)
C11 Zr1 C4 C9 -21.4(3)
C12 Zr1 C4 C9 10.5(3)
C15 Zr1 C4 C9 -28.7(3)
C2 C1 C5 C4 -2.3(3)
C6 C1 C5 C4 172.9(2)
Zr1 C1 C5 C4 -68.02(18)
C2 C1 C5 C10 -169.1(3)
C6 C1 C5 C10 6.1(4)
Zr1 C1 C5 C10 125.1(3)
C2 C1 C5 Zr1 65.77(18)
C6 C1 C5 Zr1 -119.1(3)
C3 C4 C5 C1 3.3(3)
C9 C4 C5 C1 -161.6(3)
Zr1 C4 C5 C1 67.51(18)
C3 C4 C5 C10 170.4(2)
C9 C4 C5 C10 5.6(4)
Zr1 C4 C5 C10 -125.4(3)
C3 C4 C5 Zr1 -64.25(18)
C9 C4 C5 Zr1 130.9(3)
O1 Zr1 C5 C1 61.55(16)
O2 Zr1 C5 C1 -41.41(19)
C14 Zr1 C5 C1 153.63(17)
C3 Zr1 C5 C1 -77.67(17)
C13 Zr1 C5 C1 -156.04(15)
C2 Zr1 C5 C1 -36.72(15)
C11 Zr1 C5 C1 164.59(16)
C12 Zr1 C5 C1 -164.07(16)
C4 Zr1 C5 C1 -113.8(2)
C15 Zr1 C5 C1 140.30(15)
O1 Zr1 C5 C4 175.38(16)
O2 Zr1 C5 C4 72.42(18)
C14 Zr1 C5 C4 -92.5(2)
C3 Zr1 C5 C4 36.16(15)
C13 Zr1 C5 C4 -42.2(2)
C2 Zr1 C5 C4 77.11(17)
C1 Zr1 C5 C4 113.8(2)
C11 Zr1 C5 C4 -81.59(16)
C12 Zr1 C5 C4 -50.24(17)
C15 Zr1 C5 C4 -105.87(16)
O1 Zr1 C5 C10 -62.4(2)
O2 Zr1 C5 C10 -165.4(2)
C14 Zr1 C5 C10 29.7(3)
C3 Zr1 C5 C10 158.4(3)
C13 Zr1 C5 C10 80.0(3)
C2 Zr1 C5 C10 -160.7(3)
C1 Zr1 C5 C10 -124.0(3)
C11 Zr1 C5 C10 40.6(2)
C12 Zr1 C5 C10 72.0(2)
C4 Zr1 C5 C10 122.2(3)
C15 Zr1 C5 C10 16.3(3)
O1 Zr1 C11 C15 -41.30(17)
O2 Zr1 C11 C15 69.1(2)
C14 Zr1 C11 C15 36.41(15)
C3 Zr1 C11 C15 171.84(15)
C13 Zr1 C11 C15 77.11(17)
C2 Zr1 C11 C15 -165.17(16)
C5 Zr1 C11 C15 -136.26(17)
C1 Zr1 C11 C15 -126.17(16)
C12 Zr1 C11 C15 113.5(2)
C4 Zr1 C11 C15 -168.17(17)
O1 Zr1 C11 C12 -154.80(16)
O2 Zr1 C11 C12 -44.4(2)
C14 Zr1 C11 C12 -77.10(18)
C3 Zr1 C11 C12 58.34(19)
C13 Zr1 C11 C12 -36.39(16)
C2 Zr1 C11 C12 81.3(2)
C5 Zr1 C11 C12 110.24(17)
C1 Zr1 C11 C12 120.33(17)
C4 Zr1 C11 C12 78.33(17)
C15 Zr1 C11 C12 -113.5(2)
O1 Zr1 C11 C16 82.1(3)
O2 Zr1 C11 C16 -167.4(3)
C14 Zr1 C11 C16 159.8(3)
C3 Zr1 C11 C16 -64.7(3)
C13 Zr1 C11 C16 -159.5(3)
C2 Zr1 C11 C16 -41.7(4)
C5 Zr1 C11 C16 -12.8(3)
C1 Zr1 C11 C16 -2.7(3)
C12 Zr1 C11 C16 -123.1(4)
C4 Zr1 C11 C16 -44.7(3)
C15 Zr1 C11 C16 123.4(4)
C15 C11 C12 C13 -2.5(3)
C16 C11 C12 C13 -170.0(3)
Zr1 C11 C12 C13 65.56(19)
C15 C11 C12 C17 163.0(3)
C16 C11 C12 C17 -4.4(5)
Zr1 C11 C12 C17 -128.9(3)
C15 C11 C12 Zr1 -68.10(18)
C16 C11 C12 Zr1 124.4(3)
O1 Zr1 C12 C13 -81.8(2)
O2 Zr1 C12 C13 30.63(18)
C14 Zr1 C12 C13 -37.57(16)
C3 Zr1 C12 C13 115.48(17)
C2 Zr1 C12 C13 114.52(17)
C5 Zr1 C12 C13 169.37(16)
C1 Zr1 C12 C13 157.29(16)
C11 Zr1 C12 C13 -115.3(2)
C4 Zr1 C12 C13 144.95(18)
C15 Zr1 C12 C13 -77.79(18)
O1 Zr1 C12 C11 33.5(2)
O2 Zr1 C12 C11 145.95(16)
C14 Zr1 C12 C11 77.74(18)
C3 Zr1 C12 C11 -129.21(17)
C13 Zr1 C12 C11 115.3(2)
C2 Zr1 C12 C11 -130.17(16)
C5 Zr1 C12 C11 -75.32(17)
C1 Zr1 C12 C11 -87.40(19)
C4 Zr1 C12 C11 -99.74(17)
C15 Zr1 C12 C11 37.52(16)
O1 Zr1 C12 C17 158.6(3)
O2 Zr1 C12 C17 -88.9(3)
C14 Zr1 C12 C17 -157.1(4)
C3 Zr1 C12 C17 -4.0(3)
C13 Zr1 C12 C17 -119.5(4)
C2 Zr1 C12 C17 -5.0(4)
C5 Zr1 C12 C17 49.8(3)
C1 Zr1 C12 C17 37.8(4)
C11 Zr1 C12 C17 125.2(4)
C4 Zr1 C12 C17 25.4(3)
C15 Zr1 C12 C17 162.7(4)
C11 C12 C13 C14 0.7(3)
C17 C12 C13 C14 -165.6(3)
Zr1 C12 C13 C14 66.57(18)
C11 C12 C13 C18 174.4(3)
C17 C12 C13 C18 8.1(5)
Zr1 C12 C13 C18 -119.7(3)
C11 C12 C13 Zr1 -65.90(18)
C17 C12 C13 Zr1 127.8(3)
O1 Zr1 C13 C12 120.38(17)
O2 Zr1 C13 C12 -149.25(18)
C14 Zr1 C13 C12 114.5(2)
C3 Zr1 C13 C12 -71.00(18)
C2 Zr1 C13 C12 -94.3(2)
C5 Zr1 C13 C12 -14.9(2)
C1 Zr1 C13 C12 -57.3(4)
C11 Zr1 C13 C12 37.15(17)
C4 Zr1 C13 C12 -37.23(19)
C15 Zr1 C13 C12 77.43(18)
O1 Zr1 C13 C14 5.9(2)
O2 Zr1 C13 C14 96.24(17)
C3 Zr1 C13 C14 174.50(16)
C2 Zr1 C13 C14 151.24(16)
C5 Zr1 C13 C14 -129.36(17)
C1 Zr1 C13 C14 -171.8(2)
C11 Zr1 C13 C14 -77.35(18)
C12 Zr1 C13 C14 -114.5(2)
C4 Zr1 C13 C14 -151.73(16)
C15 Zr1 C13 C14 -37.07(16)
O1 Zr1 C13 C18 -116.7(2)
O2 Zr1 C13 C18 -26.3(2)
C14 Zr1 C13 C18 -122.6(3)
C3 Zr1 C13 C18 51.9(3)
C2 Zr1 C13 C18 28.7(3)
C5 Zr1 C13 C18 108.1(3)
C1 Zr1 C13 C18 65.6(4)
C11 Zr1 C13 C18 160.1(3)
C12 Zr1 C13 C18 122.9(3)
C4 Zr1 C13 C18 85.7(3)
C15 Zr1 C13 C18 -159.6(3)
C12 C13 C14 C15 1.5(3)
C18 C13 C14 C15 -172.2(3)
Zr1 C13 C14 C15 69.18(18)
C12 C13 C14 C19 178.9(3)
C18 C13 C14 C19 5.3(5)
Zr1 C13 C14 C19 -113.4(3)
C12 C13 C14 Zr1 -67.68(19)
C18 C13 C14 Zr1 118.6(3)
O1 Zr1 C14 C15 70.88(16)
O2 Zr1 C14 C15 168.65(17)
C3 Zr1 C14 C15 -122.41(17)
C13 Zr1 C14 C15 -114.2(2)
C2 Zr1 C14 C15 179.7(2)
C5 Zr1 C14 C15 -22.9(2)
C1 Zr1 C14 C15 54.9(4)
C11 Zr1 C14 C15 -36.56(16)
C12 Zr1 C14 C15 -77.37(18)
C4 Zr1 C14 C15 -73.7(2)
O1 Zr1 C14 C13 -174.92(17)
O2 Zr1 C14 C13 -77.15(17)
C3 Zr1 C14 C13 -8.2(2)
C2 Zr1 C14 C13 -66.1(3)
C5 Zr1 C14 C13 91.3(2)
C1 Zr1 C14 C13 169.1(3)
C11 Zr1 C14 C13 77.64(18)
C12 Zr1 C14 C13 36.83(17)
C4 Zr1 C14 C13 40.5(2)
C15 Zr1 C14 C13 114.2(2)
O1 Zr1 C14 C19 -52.0(2)
O2 Zr1 C14 C19 45.8(2)
C3 Zr1 C14 C19 114.8(2)
C13 Zr1 C14 C19 123.0(3)
C2 Zr1 C14 C19 56.9(3)
C5 Zr1 C14 C19 -145.7(2)
C1 Zr1 C14 C19 -67.9(5)
C11 Zr1 C14 C19 -159.4(3)
C12 Zr1 C14 C19 159.8(3)
C4 Zr1 C14 C19 163.4(2)
C15 Zr1 C14 C19 -122.8(3)
C13 C14 C15 C11 -3.1(3)
C19 C14 C15 C11 179.4(3)
Zr1 C14 C15 C11 64.73(18)
C13 C14 C15 C20 171.6(2)
C19 C14 C15 C20 -5.9(4)
Zr1 C14 C15 C20 -120.6(3)
C13 C14 C15 Zr1 -67.81(18)
C19 C14 C15 Zr1 114.7(3)
C12 C11 C15 C14 3.4(3)
C16 C11 C15 C14 171.0(3)
Zr1 C11 C15 C14 -63.96(18)
C12 C11 C15 C20 -171.1(3)
C16 C11 C15 C20 -3.6(4)
Zr1 C11 C15 C20 121.5(3)
C12 C11 C15 Zr1 67.41(18)
C16 C11 C15 Zr1 -125.1(3)
O1 Zr1 C15 C14 -105.35(16)
O2 Zr1 C15 C14 -12.17(18)
C3 Zr1 C15 C14 102.3(2)
C13 Zr1 C15 C14 37.68(16)
C2 Zr1 C15 C14 -179.4(4)
C5 Zr1 C15 C14 166.42(15)
C1 Zr1 C15 C14 -162.52(15)
C11 Zr1 C15 C14 115.8(2)
C12 Zr1 C15 C14 77.76(17)
C4 Zr1 C15 C14 129.60(16)
O1 Zr1 C15 C11 138.88(18)
O2 Zr1 C15 C11 -127.94(17)
C14 Zr1 C15 C11 -115.8(2)
C3 Zr1 C15 C11 -13.5(3)
C13 Zr1 C15 C11 -78.09(18)
C2 Zr1 C15 C11 64.8(5)
C5 Zr1 C15 C11 50.65(19)
C1 Zr1 C15 C11 81.7(2)
C12 Zr1 C15 C11 -38.01(17)
C4 Zr1 C15 C11 13.8(2)
O1 Zr1 C15 C20 15.0(2)
O2 Zr1 C15 C20 108.2(2)
C14 Zr1 C15 C20 120.4(3)
C3 Zr1 C15 C20 -137.3(2)
C13 Zr1 C15 C20 158.1(3)
C2 Zr1 C15 C20 -59.0(6)
C5 Zr1 C15 C20 -73.2(3)
C1 Zr1 C15 C20 -42.1(3)
C11 Zr1 C15 C20 -123.8(3)
C12 Zr1 C15 C20 -161.8(3)
C4 Zr1 C15 C20 -110.0(2)
Zr1 O1 C21 C26 128.2(19)
Zr1 O1 C21 C22 -51(2)
O1 C21 C22 C23 178.8(2)
C26 C21 C22 C23 -0.3(4)
O1 C21 C22 C27 0.6(4)
C26 C21 C22 C27 -178.4(3)
C21 C22 C23 C24 -0.5(4)
C27 C22 C23 C24 177.7(3)
C22 C23 C24 C25 1.5(4)
C22 C23 C24 C28 -175.4(3)
C23 C24 C25 C26 -1.8(4)
C28 C24 C25 C26 175.0(3)
C24 C25 C26 C21 1.1(4)
C24 C25 C26 C29 -177.1(3)
O1 C21 C26 C25 -179.0(2)
C22 C21 C26 C25 0.0(4)
O1 C21 C26 C29 -0.9(4)
C22 C21 C26 C29 178.1(3)
O3 C31 O2 Zr1 -33(2)
O1 Zr1 O2 C31 -134.5(19)
C14 Zr1 O2 C31 138.7(19)
C3 Zr1 O2 C31 -4.6(19)
C13 Zr1 O2 C31 106.1(19)
C2 Zr1 O2 C31 -37.1(19)
C5 Zr1 O2 C31 -33.2(19)
C1 Zr1 O2 C31 -54.6(19)
C11 Zr1 O2 C31 112.7(19)
C12 Zr1 O2 C31 90.1(19)
C4 Zr1 O2 C31 1.0(19)
C15 Zr1 O2 C31 145.1(19)
